data_7042451
loop_
_publ_author_name
'Lunsford, Allen M.'
'Goldstein, Kristina F.'
'Cohan, Matthew A.'
'Denny, Jason A.'
'Bhuvanesh, Nattamai'
'Ding, Shengda'
'Hall, Michael B.'
'Darensbourg, Marcetta Y.'

_publ_section_title
;
 Comparisons of MN2S2vs. bipyridine as redox-active ligands to manganese
 and rhenium in (L-L)M'(CO)3Cl complexes.
;
_journal_issue 16
_journal_name_full 'Dalton transactions (Cambridge, England : 2003)'
_journal_page_first 5175
_journal_page_last 5182
_journal_paper_doi 10.1039/c7dt00600d
_journal_volume 46
_journal_year 2017
_chemical_formula_sum 'C16 H26 Cl Co N3 O5 Re S2'
_chemical_formula_weight 685.10
_space_group_crystal_system monoclinic
_space_group_IT_number 14
_space_group_name_Hall '-P 2ybc'
_space_group_name_H-M_alt 'P 1 21/c 1'
_symmetry_space_group_name_Hall '-P 2ybc'
_symmetry_space_group_name_H-M 'P 1 21/c 1'
_atom_sites_solution_hydrogens geom
_audit_creation_method SHELXL-2014/7
_audit_update_record
;
2016-11-21 deposited with the CCDC.
2017-03-13 downloaded from the CCDC.
;
_cell_angle_alpha 90
_cell_angle_beta 97.361(2)
_cell_angle_gamma 90
_cell_formula_units_Z 4
_cell_length_a 8.4344(4)
_cell_length_b 22.0021(10)
_cell_length_c 11.9816(8)
_cell_measurement_reflns_used 9801
_cell_measurement_temperature 110(2)
_cell_measurement_theta_max 63.61
_cell_measurement_theta_min 4.02
_cell_volume 2205.2(2)
_computing_cell_refinement 'Bruker FRAMBO'
_computing_data_collection 'Bruker FRAMBO'
_computing_data_reduction 'Bruker SAINT'
_computing_molecular_graphics 'Bruker SHELXTL'
_computing_publication_material 'Bruker SHELXTL'
_computing_structure_refinement 'SHELXL-2014/7 (Sheldrick, 2014)'
_computing_structure_solution 'SHELXS-97 (Sheldrick 2008)'
_diffrn_ambient_temperature 110(2)
_diffrn_measured_fraction_theta_full 0.993
_diffrn_measured_fraction_theta_max 0.993
_diffrn_measurement_device_type 'Bruker GADDS CCD'
_diffrn_measurement_method '\f and \w scans'
_diffrn_radiation_type CuK\a
_diffrn_radiation_wavelength 1.54178
_diffrn_reflns_av_R_equivalents 0.0475
_diffrn_reflns_av_unetI/netI 0.0221
_diffrn_reflns_Laue_measured_fraction_full 0.993
_diffrn_reflns_Laue_measured_fraction_max 0.993
_diffrn_reflns_limit_h_max 9
_diffrn_reflns_limit_h_min -9
_diffrn_reflns_limit_k_max 25
_diffrn_reflns_limit_k_min -25
_diffrn_reflns_limit_l_max 13
_diffrn_reflns_limit_l_min -13
_diffrn_reflns_number 41925
_diffrn_reflns_point_group_measured_fraction_full 0.993
_diffrn_reflns_point_group_measured_fraction_max 0.993
_diffrn_reflns_theta_full 63.779
_diffrn_reflns_theta_max 63.779
_diffrn_reflns_theta_min 4.018
_exptl_absorpt_coefficient_mu 19.640
_exptl_absorpt_correction_T_max 0.7524
_exptl_absorpt_correction_T_min 0.3256
_exptl_absorpt_correction_type multi-scan
_exptl_absorpt_process_details sadabs
_exptl_crystal_colour red
_exptl_crystal_density_diffrn 2.064
_exptl_crystal_description needle
_exptl_crystal_F_000 1336
_exptl_crystal_size_max 0.575
_exptl_crystal_size_mid 0.025
_exptl_crystal_size_min 0.025
_refine_diff_density_max 0.582
_refine_diff_density_min -1.504
_refine_diff_density_rms 0.173
_refine_ls_extinction_method none
_refine_ls_goodness_of_fit_ref 1.125
_refine_ls_hydrogen_treatment constr
_refine_ls_matrix_type full
_refine_ls_number_parameters 256
_refine_ls_number_reflns 3597
_refine_ls_number_restraints 0
_refine_ls_restrained_S_all 1.125
_refine_ls_R_factor_all 0.0278
_refine_ls_R_factor_gt 0.0255
_refine_ls_shift/su_max 0.002
_refine_ls_shift/su_mean 0.000
_refine_ls_structure_factor_coef Fsqd
_refine_ls_weighting_details 'w=1/[\s^2^(Fo^2^)+(0.0368P)^2^+6.8616P] where P=(Fo^2^+2Fc^2^)/3'
_refine_ls_weighting_scheme calc
_refine_ls_wR_factor_gt 0.0646
_refine_ls_wR_factor_ref 0.0698
_reflns_Friedel_coverage 0.000
_reflns_number_gt 3413
_reflns_number_total 3597
_reflns_threshold_expression 'I > 2\s(I)'
_cod_data_source_file c7dt00600d3.cif
_cod_data_source_block CodachRe
_cod_depositor_comments 'Adding full bibliography for 7042451--7042457.cif.'
_cod_database_code 7042451
_shelx_shelxl_version_number 2014/7
_shelx_space_group_comment
;
The symmetry employed for this shelxl refinement is uniquely defined
by the following loop, which should always be used as a source of
symmetry information in preference to the above space-group names.
They are only intended as comments.
;
_shelx_estimated_absorpt_t_min 0.031
_shelx_estimated_absorpt_t_max 0.639

loop_
_space_group_symop_operation_xyz
'x, y, z'
'-x, y+1/2, -z+1/2'
'-x, -y, -z'
'x, -y-1/2, z-1/2'

loop_
_atom_site_label
_atom_site_type_symbol
_atom_site_fract_x
_atom_site_fract_y
_atom_site_fract_z
_atom_site_U_iso_or_equiv
_atom_site_adp_type
_atom_site_occupancy
_atom_site_site_symmetry_order
_atom_site_calc_flag
_atom_site_refinement_flags_posn
_atom_site_refinement_flags_adp
Re1 Re 0.62934(2) 0.61124(2) 0.74373(2) 0.00989(9) Uani 1 1 d . .
Co1 Co 0.81167(8) 0.66846(3) 0.52834(6) 0.00798(16) Uani 1 1 d . .
Cl1 Cl 0.78485(13) 0.52457(4) 0.67724(9) 0.0142(2) Uani 1 1 d . .
S2 S 0.55834(12) 0.64742(5) 0.54395(9) 0.0117(2) Uani 1 1 d . .
S1 S 0.85780(12) 0.68185(4) 0.71358(9) 0.0099(2) Uani 1 1 d . .
O1 O 0.7226(4) 0.78390(14) 0.5268(3) 0.0201(7) Uani 1 1 d . .
O2 O 0.3255(4) 0.53507(15) 0.7443(3) 0.0225(8) Uani 1 1 d . .
O3 O 0.7155(4) 0.57563(15) 0.9926(3) 0.0236(8) Uani 1 1 d . .
O4 O 0.4494(4) 0.72271(15) 0.8139(3) 0.0224(8) Uani 1 1 d . .
N1 N 1.0419(4) 0.65426(15) 0.5215(3) 0.0093(7) Uani 1 1 d . .
C9 C 0.5404(6) 0.5859(2) 0.4397(4) 0.0147(9) Uani 1 1 d . .
H9A H 0.5902 0.5483 0.4732 0.018 Uiso 1 1 calc R U
H9B H 0.4265 0.5775 0.4132 0.018 Uiso 1 1 calc R U
N3 N 0.7924(5) 0.74600(17) 0.4847(3) 0.0151(8) Uani 1 1 d . .
O5 O 0.1780(5) 0.67506(17) 1.0454(4) 0.0412(11) Uani 1 1 d . .
C2 C 1.1400(5) 0.6692(2) 0.6311(4) 0.0139(9) Uani 1 1 d . .
H2A H 1.1573 0.7137 0.6361 0.017 Uiso 1 1 calc R U
H2B H 1.2458 0.6493 0.6343 0.017 Uiso 1 1 calc R U
C1 C 1.0588(5) 0.6483(2) 0.7302(4) 0.0129(9) Uani 1 1 d . .
H1A H 1.1204 0.6619 0.8017 0.015 Uiso 1 1 calc R U
H1B H 1.0517 0.6034 0.7311 0.015 Uiso 1 1 calc R U
C3 C 1.1054(5) 0.68956(19) 0.4286(4) 0.0143(10) Uani 1 1 d . .
H3A H 1.2235 0.6868 0.4384 0.017 Uiso 1 1 calc R U
H3B H 1.0764 0.7329 0.4347 0.017 Uiso 1 1 calc R U
C4 C 1.0405(5) 0.6665(2) 0.3117(4) 0.0141(7) Uani 1 1 d . .
H4A H 1.0903 0.6267 0.2995 0.017 Uiso 1 1 calc R U
H4B H 1.0728 0.6951 0.2550 0.017 Uiso 1 1 calc R U
C5 C 0.8590(5) 0.6592(2) 0.2920(4) 0.0141(7) Uani 1 1 d . .
H5A H 0.8090 0.6999 0.2866 0.017 Uiso 1 1 calc R U
H5B H 0.8289 0.6382 0.2192 0.017 Uiso 1 1 calc R U
N2 N 0.7947(4) 0.62429(16) 0.3822(3) 0.0121(8) Uani 1 1 d . .
C7 C 0.8977(5) 0.56940(19) 0.4132(4) 0.0123(9) Uani 1 1 d . .
H7A H 0.9328 0.5516 0.3445 0.015 Uiso 1 1 calc R U
H7B H 0.8350 0.5383 0.4482 0.015 Uiso 1 1 calc R U
C6 C 1.0455(5) 0.58762(19) 0.4965(4) 0.0137(9) Uani 1 1 d . .
H6A H 1.0464 0.5643 0.5672 0.016 Uiso 1 1 calc R U
H6B H 1.1442 0.5777 0.4636 0.016 Uiso 1 1 calc R U
C8 C 0.6252(5) 0.6067(2) 0.3431(4) 0.0155(10) Uani 1 1 d . .
H8A H 0.6237 0.5736 0.2870 0.019 Uiso 1 1 calc R U
H8B H 0.5678 0.6420 0.3059 0.019 Uiso 1 1 calc R U
C10 C 0.4411(6) 0.5631(2) 0.7436(4) 0.0167(10) Uani 1 1 d . .
C11 C 0.6895(5) 0.5894(2) 0.8985(4) 0.0180(11) Uani 1 1 d . .
C12 C 0.5170(5) 0.6807(2) 0.7895(4) 0.0146(10) Uani 1 1 d . .
C13 C 0.0741(6) 0.6247(2) 1.0265(4) 0.0257(12) Uani 1 1 d . .
H13A H 0.0033 0.6298 0.9545 0.031 Uiso 1 1 calc R U
H13B H 0.0065 0.6214 1.0879 0.031 Uiso 1 1 calc R U
C14 C 0.1730(8) 0.5689(3) 1.0224(5) 0.0434(16) Uani 1 1 d . .
H14A H 0.1230 0.5337 1.0557 0.052 Uiso 1 1 calc R U
H14B H 0.1895 0.5589 0.9441 0.052 Uiso 1 1 calc R U
C15 C 0.3268(8) 0.5863(3) 1.0913(7) 0.0512(18) Uani 1 1 d . .
H15A H 0.4183 0.5654 1.0639 0.061 Uiso 1 1 calc R U
H15B H 0.3250 0.5760 1.1715 0.061 Uiso 1 1 calc R U
C16 C 0.3375(7) 0.6532(3) 1.0758(6) 0.0511(19) Uani 1 1 d . .
H16A H 0.3863 0.6727 1.1464 0.061 Uiso 1 1 calc R U
H16B H 0.4040 0.6627 1.0157 0.061 Uiso 1 1 calc R U

loop_
_atom_site_aniso_label
_atom_site_aniso_U_11
_atom_site_aniso_U_22
_atom_site_aniso_U_33
_atom_site_aniso_U_23
_atom_site_aniso_U_13
_atom_site_aniso_U_12
Re1 0.01245(13) 0.00741(13) 0.00985(13) -0.00081(7) 0.00155(8) -0.00044(7)
Co1 0.0114(4) 0.0056(3) 0.0068(4) -0.0006(3) 0.0006(3) 0.0005(3)
Cl1 0.0183(5) 0.0086(5) 0.0160(5) -0.0007(4) 0.0035(4) 0.0013(4)
S2 0.0122(5) 0.0100(5) 0.0125(5) -0.0004(4) -0.0003(4) 0.0000(4)
S1 0.0125(5) 0.0082(5) 0.0089(5) -0.0015(4) 0.0013(4) -0.0005(4)
O1 0.0301(19) 0.0086(16) 0.0209(18) 0.0000(13) 0.0004(15) 0.0055(14)
O2 0.0210(18) 0.0156(17) 0.032(2) -0.0028(14) 0.0072(15) -0.0055(15)
O3 0.033(2) 0.0214(19) 0.0147(19) 0.0039(14) -0.0016(15) 0.0001(15)
O4 0.0252(19) 0.0176(18) 0.0235(19) -0.0051(14) -0.0004(15) 0.0078(15)
N1 0.0144(19) 0.0077(18) 0.0063(18) 0.0005(14) 0.0032(15) -0.0018(15)
C9 0.021(2) 0.012(2) 0.011(2) -0.0047(18) 0.0016(19) -0.0033(19)
N3 0.020(2) 0.0100(19) 0.015(2) 0.0032(16) 0.0002(16) -0.0002(16)
O5 0.037(2) 0.021(2) 0.062(3) 0.0126(19) -0.008(2) 0.0006(17)
C2 0.012(2) 0.011(2) 0.017(2) -0.0005(18) -0.0037(18) 0.0003(18)
C1 0.014(2) 0.011(2) 0.014(2) 0.0004(18) 0.0018(18) 0.0025(18)
C3 0.016(2) 0.008(2) 0.020(3) 0.0047(18) 0.0058(19) -0.0032(18)
C4 0.0232(18) 0.0122(16) 0.0080(16) 0.0003(12) 0.0062(13) -0.0002(13)
C5 0.0232(18) 0.0122(16) 0.0080(16) 0.0003(12) 0.0062(13) -0.0002(13)
N2 0.015(2) 0.0081(17) 0.012(2) -0.0004(15) -0.0011(16) -0.0001(15)
C7 0.017(2) 0.005(2) 0.015(2) 0.0003(17) 0.0014(19) 0.0036(17)
C6 0.019(2) 0.005(2) 0.017(2) 0.0002(18) 0.0046(19) 0.0047(18)
C8 0.014(2) 0.013(2) 0.018(3) -0.0025(18) -0.006(2) 0.0006(18)
C10 0.024(3) 0.010(2) 0.016(2) -0.0015(18) 0.001(2) 0.005(2)
C11 0.016(2) 0.008(2) 0.031(3) -0.005(2) 0.007(2) -0.0045(19)
C12 0.014(2) 0.014(2) 0.014(2) 0.0001(18) -0.0054(19) -0.0058(19)
C13 0.023(3) 0.035(3) 0.018(3) 0.003(2) -0.003(2) -0.004(2)
C14 0.063(4) 0.030(3) 0.035(4) -0.003(3) -0.002(3) 0.006(3)
C15 0.032(3) 0.048(4) 0.073(5) 0.014(4) 0.006(3) 0.015(3)
C16 0.026(3) 0.073(5) 0.051(4) 0.023(4) -0.008(3) -0.013(3)

loop_
_atom_type_symbol
_atom_type_description
_atom_type_scat_dispersion_real
_atom_type_scat_dispersion_imag
_atom_type_scat_source
C C 0.0181 0.0091 'International Tables Vol C Tables 4.2.6.8 and 6.1.1.4'
H H 0.0000 0.0000 'International Tables Vol C Tables 4.2.6.8 and 6.1.1.4'
N N 0.0311 0.0180 'International Tables Vol C Tables 4.2.6.8 and 6.1.1.4'
O O 0.0492 0.0322 'International Tables Vol C Tables 4.2.6.8 and 6.1.1.4'
S S 0.3331 0.5567 'International Tables Vol C Tables 4.2.6.8 and 6.1.1.4'
Cl Cl 0.3639 0.7018 'International Tables Vol C Tables 4.2.6.8 and 6.1.1.4'
Co Co -2.3653 3.6143 'International Tables Vol C Tables 4.2.6.8 and 6.1.1.4'
Re Re -5.2083 5.8923 'International Tables Vol C Tables 4.2.6.8 and 6.1.1.4'

loop_
_geom_angle_atom_site_label_1
_geom_angle_atom_site_label_2
_geom_angle_atom_site_label_3
_geom_angle
C10 Re1 C12 90.05(18)
C10 Re1 C11 88.77(19)
C12 Re1 C11 90.14(19)
C10 Re1 Cl1 92.70(13)
C12 Re1 Cl1 176.64(14)
C11 Re1 Cl1 91.85(14)
C10 Re1 S2 94.48(14)
C12 Re1 S2 87.36(14)
C11 Re1 S2 175.90(13)
Cl1 Re1 S2 90.50(3)
C10 Re1 S1 170.69(14)
C12 Re1 S1 87.97(13)
C11 Re1 S1 100.33(13)
Cl1 Re1 S1 89.01(3)
S2 Re1 S1 76.34(3)
N3 Co1 N1 101.05(16)
N3 Co1 N2 102.43(16)
N1 Co1 N2 81.20(15)
N3 Co1 S2 99.89(13)
N1 Co1 S2 158.71(11)
N2 Co1 S2 90.63(11)
N3 Co1 S1 99.40(13)
N1 Co1 S1 90.85(11)
N2 Co1 S1 157.81(11)
S2 Co1 S1 89.47(4)
C9 S2 Co1 95.32(15)
C9 S2 Re1 113.72(15)
Co1 S2 Re1 91.82(4)
C1 S1 Co1 95.49(15)
C1 S1 Re1 116.46(15)
Co1 S1 Re1 91.26(4)
C6 N1 C2 111.6(3)
C6 N1 C3 109.7(3)
C2 N1 C3 109.0(3)
C6 N1 Co1 102.0(2)
C2 N1 Co1 111.4(3)
C3 N1 Co1 113.0(3)
C8 C9 S2 107.0(3)
C8 C9 H9A 110.3
S2 C9 H9A 110.3
C8 C9 H9B 110.3
S2 C9 H9B 110.3
H9A C9 H9B 108.6
O1 N3 Co1 125.9(3)
C13 O5 C16 108.7(4)
N1 C2 C1 111.5(4)
N1 C2 H2A 109.3
C1 C2 H2A 109.3
N1 C2 H2B 109.3
C1 C2 H2B 109.3
H2A C2 H2B 108.0
C2 C1 S1 107.2(3)
C2 C1 H1A 110.3
S1 C1 H1A 110.3
C2 C1 H1B 110.3
S1 C1 H1B 110.3
H1A C1 H1B 108.5
N1 C3 C4 112.7(3)
N1 C3 H3A 109.0
C4 C3 H3A 109.0
N1 C3 H3B 109.0
C4 C3 H3B 109.0
H3A C3 H3B 107.8
C3 C4 C5 114.3(4)
C3 C4 H4A 108.7
C5 C4 H4A 108.7
C3 C4 H4B 108.7
C5 C4 H4B 108.7
H4A C4 H4B 107.6
N2 C5 C4 113.2(4)
N2 C5 H5A 108.9
C4 C5 H5A 108.9
N2 C5 H5B 108.9
C4 C5 H5B 108.9
H5A C5 H5B 107.7
C5 N2 C8 109.2(3)
C5 N2 C7 110.0(3)
C8 N2 C7 111.6(3)
C5 N2 Co1 113.3(3)
C8 N2 Co1 111.0(3)
C7 N2 Co1 101.6(3)
N2 C7 C6 110.0(3)
N2 C7 H7A 109.7
C6 C7 H7A 109.7
N2 C7 H7B 109.7
C6 C7 H7B 109.7
H7A C7 H7B 108.2
N1 C6 C7 110.4(3)
N1 C6 H6A 109.6
C7 C6 H6A 109.6
N1 C6 H6B 109.6
C7 C6 H6B 109.6
H6A C6 H6B 108.1
N2 C8 C9 111.5(4)
N2 C8 H8A 109.3
C9 C8 H8A 109.3
N2 C8 H8B 109.3
C9 C8 H8B 109.3
H8A C8 H8B 108.0
O2 C10 Re1 178.5(4)
O3 C11 Re1 175.6(4)
O4 C12 Re1 178.2(4)
O5 C13 C14 108.3(5)
O5 C13 H13A 110.0
C14 C13 H13A 110.0
O5 C13 H13B 110.0
C14 C13 H13B 110.0
H13A C13 H13B 108.4
C15 C14 C13 102.8(5)
C15 C14 H14A 111.2
C13 C14 H14A 111.2
C15 C14 H14B 111.2
C13 C14 H14B 111.2
H14A C14 H14B 109.1
C14 C15 C16 104.3(5)
C14 C15 H15A 110.9
C16 C15 H15A 110.9
C14 C15 H15B 110.9
C16 C15 H15B 110.9
H15A C15 H15B 108.9
O5 C16 C15 107.1(5)
O5 C16 H16A 110.3
C15 C16 H16A 110.3
O5 C16 H16B 110.3
C15 C16 H16B 110.3
H16A C16 H16B 108.6

loop_
_geom_bond_atom_site_label_1
_geom_bond_atom_site_label_2
_geom_bond_distance
Re1 C10 1.908(5)
Re1 C12 1.915(5)
Re1 C11 1.921(5)
Re1 Cl1 2.5018(10)
Re1 S2 2.5208(11)
Re1 S1 2.5368(10)
Co1 N3 1.786(4)
Co1 N1 1.979(4)
Co1 N2 1.992(4)
Co1 S2 2.2175(12)
Co1 S1 2.2234(13)
S2 C9 1.835(4)
S1 C1 1.837(4)
O1 N3 1.171(5)
O2 C10 1.155(6)
O3 C11 1.161(6)
O4 C12 1.143(6)
N1 C6 1.498(5)
N1 C2 1.496(6)
N1 C3 1.511(5)
C9 C8 1.508(7)
C9 H9A 0.9900
C9 H9B 0.9900
O5 C13 1.413(6)
O5 C16 1.431(7)
C2 C1 1.516(6)
C2 H2A 0.9900
C2 H2B 0.9900
C1 H1A 0.9900
C1 H1B 0.9900
C3 C4 1.524(6)
C3 H3A 0.9900
C3 H3B 0.9900
C4 C5 1.527(6)
C4 H4A 0.9900
C4 H4B 0.9900
C5 N2 1.483(6)
C5 H5A 0.9900
C5 H5B 0.9900
N2 C8 1.497(6)
N2 C7 1.506(5)
C7 C6 1.546(6)
C7 H7A 0.9900
C7 H7B 0.9900
C6 H6A 0.9900
C6 H6B 0.9900
C8 H8A 0.9900
C8 H8B 0.9900
C13 C14 1.489(8)
C13 H13A 0.9900
C13 H13B 0.9900
C14 C15 1.495(9)
C14 H14A 0.9900
C14 H14B 0.9900
C15 C16 1.489(10)
C15 H15A 0.9900
C15 H15B 0.9900
C16 H16A 0.9900
C16 H16B 0.9900

loop_
_geom_torsion_atom_site_label_1
_geom_torsion_atom_site_label_2
_geom_torsion_atom_site_label_3
_geom_torsion_atom_site_label_4
_geom_torsion
Co1 S2 C9 C8 -41.6(3)
Re1 S2 C9 C8 -135.9(3)
N1 Co1 N3 O1 -135.6(4)
N2 Co1 N3 O1 141.1(4)
S2 Co1 N3 O1 48.3(4)
S1 Co1 N3 O1 -42.9(4)
C6 N1 C2 C1 -73.0(4)
C3 N1 C2 C1 165.6(3)
Co1 N1 C2 C1 40.2(4)
N1 C2 C1 S1 -54.7(4)
Co1 S1 C1 C2 39.8(3)
Re1 S1 C1 C2 133.9(3)
C6 N1 C3 C4 43.8(5)
C2 N1 C3 C4 166.3(4)
Co1 N1 C3 C4 -69.3(4)
N1 C3 C4 C5 49.8(5)
C3 C4 C5 N2 -50.0(5)
C4 C5 N2 C8 -166.6(4)
C4 C5 N2 C7 -43.8(5)
C4 C5 N2 Co1 69.1(4)
C5 N2 C7 C6 82.1(4)
C8 N2 C7 C6 -156.5(4)
Co1 N2 C7 C6 -38.2(4)
C2 N1 C6 C7 157.4(3)
C3 N1 C6 C7 -81.7(4)
Co1 N1 C6 C7 38.4(4)
N2 C7 C6 N1 0.1(5)
C5 N2 C8 C9 -165.2(3)
C7 N2 C8 C9 73.0(4)
Co1 N2 C8 C9 -39.5(4)
S2 C9 C8 N2 55.6(4)
C16 O5 C13 C14 -11.4(6)
O5 C13 C14 C15 25.7(7)
C13 C14 C15 C16 -29.4(7)
C13 O5 C16 C15 -7.9(7)
C14 C15 C16 O5 23.8(7)
